data_1516275
loop_
_publ_author_name
'Araneda, Juan F.'
'Piers, Warren E.'
'Sgro, Michael J.'
'Parvez, Masood'

_publ_section_title
;
 Bronsted acid-catalyzed skeletal rearrangements in polycyclic conjugated
 boracycles: a thermal route to a ladder diborole
;
_journal_issue 8
_journal_name_full 'Chemical Science'
_journal_page_first 3189
_journal_paper_doi 10.1039/c4sc01201a
_journal_volume 5
_journal_year 2014
_chemical_formula_moiety 'C44 H56 B2'
_chemical_formula_sum 'C44 H56 B2'
_chemical_formula_weight 606.51
_chemical_name_systematic
;
 ?
;
_space_group_IT_number 2
_symmetry_cell_setting triclinic
_symmetry_space_group_name_Hall '-P 1'
_symmetry_space_group_name_H-M 'P -1'
_atom_sites_solution_hydrogens geom
_atom_sites_solution_primary direct
_atom_sites_solution_secondary difmap
_cell_angle_alpha 83.312(3)
_cell_angle_beta 85.920(3)
_cell_angle_gamma 88.345(2)
_cell_formula_units_Z 2
_cell_length_a 11.3370(7)
_cell_length_b 11.9746(7)
_cell_length_c 13.9071(6)
_cell_measurement_reflns_used 7988
_cell_measurement_temperature 173(2)
_cell_measurement_theta_max 27.10
_cell_measurement_theta_min 1.00
_cell_volume 1869.97(18)
_computing_cell_refinement 'HKL DENZO (Otwinowski & Minor, 1997)'
_computing_data_collection 'COLLECT (Hooft, 1998)'
_computing_data_reduction 'SCALEPACK (Otwinowski & Minor, 1997)'
_computing_molecular_graphics 'ORTEP-3 (Farrugia, 1997)'
_computing_publication_material 'SHELXL-97 (Sheldrick, 2008)'
_computing_structure_refinement 'SHELXL-97 (Sheldrick, 2008)'
_computing_structure_solution 'SIR92 (Altomare et al., 1991)'
_diffrn_ambient_temperature 173(2)
_diffrn_measured_fraction_theta_full 0.983
_diffrn_measured_fraction_theta_max 0.983
_diffrn_measurement_device_type 'Nonius APEX2 CCD'
_diffrn_measurement_method ' \w and \f scans '
_diffrn_radiation_monochromator graphite
_diffrn_radiation_source 'fine-focus sealed tube'
_diffrn_radiation_type MoK\a
_diffrn_radiation_wavelength 0.71073
_diffrn_reflns_av_R_equivalents 0.0946
_diffrn_reflns_av_sigmaI/netI 0.1145
_diffrn_reflns_limit_h_max 14
_diffrn_reflns_limit_h_min -14
_diffrn_reflns_limit_k_max 15
_diffrn_reflns_limit_k_min -15
_diffrn_reflns_limit_l_max 17
_diffrn_reflns_limit_l_min -17
_diffrn_reflns_number 15376
_diffrn_reflns_theta_full 27.29
_diffrn_reflns_theta_max 27.29
_diffrn_reflns_theta_min 2.13
_diffrn_standards_number 0
_exptl_absorpt_coefficient_mu 0.059
_exptl_absorpt_correction_T_max 0.9965
_exptl_absorpt_correction_T_min 0.9918
_exptl_absorpt_correction_type multi-scan
_exptl_absorpt_process_details 'SORTAV: (Blessing, 1997)'
_exptl_crystal_colour Colorless
_exptl_crystal_density_diffrn 1.077
_exptl_crystal_density_method 'not measured'
_exptl_crystal_description Prism
_exptl_crystal_F_000 660
_exptl_crystal_size_max 0.14
_exptl_crystal_size_mid 0.08
_exptl_crystal_size_min 0.06
_refine_diff_density_max 0.297
_refine_diff_density_min -0.274
_refine_diff_density_rms 0.065
_refine_ls_extinction_method none
_refine_ls_goodness_of_fit_ref 1.495
_refine_ls_hydrogen_treatment constr
_refine_ls_matrix_type full
_refine_ls_number_parameters 427
_refine_ls_number_reflns 8259
_refine_ls_number_restraints 0
_refine_ls_restrained_S_all 1.495
_refine_ls_R_factor_all 0.2218
_refine_ls_R_factor_gt 0.1478
_refine_ls_shift/su_max 0.000
_refine_ls_shift/su_mean 0.000
_refine_ls_structure_factor_coef Fsqd
_refine_ls_weighting_details 'calc w=1/[\s^2^(Fo^2^)+(0.0068P)^2^+2.4080P] where P=(Fo^2^+2Fc^2^)/3'
_refine_ls_weighting_scheme calc
_refine_ls_wR_factor_gt 0.2176
_refine_ls_wR_factor_ref 0.2406
_reflns_number_gt 4895
_reflns_number_total 8259
_reflns_threshold_expression >2sigma(I)
_cod_data_source_file c4sc01201a2.cif
_cod_data_source_block Compound_I
_cod_depositor_comments
;
The following automatic conversions were performed:

'_symmetry_cell_setting' value 'Triclinic' changed to 'triclinic'
according to
/usr/data/users/saulius/crontab/automatic-downloads/rss-feeds/RSC/lib/dictionaries/cif_core.dic
dictionary named 'cif_core.dic' version 2.4.2 from
2011-04-26.

'_exptl_absorpt_correction_type' value 'Multi-scan'
changed to 'multi-scan' according to
/usr/data/users/saulius/crontab/automatic-downloads/rss-feeds/RSC/lib/dictionaries/cif_core.dic
dictionary named 'cif_core.dic' version 2.4.2 from 2011-04-26.

Automatic conversion script
Id: cif_fix_values 2281 2013-09-26 08:29:07Z andrius 

 Adding full bibliography for 1516273--1516276.cif.
;
_cod_database_code 1516275

loop_
_symmetry_equiv_pos_as_xyz
'x, y, z'
'-x, -y, -z'

loop_
_atom_site_label
_atom_site_type_symbol
_atom_site_fract_x
_atom_site_fract_y
_atom_site_fract_z
_atom_site_U_iso_or_equiv
_atom_site_adp_type
_atom_site_occupancy
_atom_site_symmetry_multiplicity
_atom_site_calc_flag
_atom_site_refinement_flags
C1 C 0.4206(4) 0.6999(4) 0.0518(3) 0.0325(10) Uani 1 1 d .
H1 H 0.5025 0.6828 0.0724 0.039 Uiso 1 1 calc R
C2 C 0.4246(4) 0.7806(4) -0.0440(3) 0.0336(11) Uani 1 1 d .
H2 H 0.5082 0.7897 -0.0714 0.040 Uiso 1 1 calc R
C3 C 0.3743(4) 0.8915(4) -0.0170(3) 0.0323(10) Uani 1 1 d .
C4 C 0.3264(4) 0.8859(4) 0.0781(3) 0.0328(10) Uani 1 1 d .
C5 C 0.2749(4) 0.9815(4) 0.1124(3) 0.0418(12) Uani 1 1 d .
H5 H 0.2414 0.9781 0.1772 0.050 Uiso 1 1 calc R
C6 C 0.2725(4) 1.0813(4) 0.0522(4) 0.0447(12) Uani 1 1 d .
H6 H 0.2385 1.1472 0.0757 0.054 Uiso 1 1 calc R
C7 C 0.3198(4) 1.0852(4) -0.0424(4) 0.0452(13) Uani 1 1 d .
H7 H 0.3161 1.1539 -0.0840 0.054 Uiso 1 1 calc R
C8 C 0.3723(4) 0.9914(4) -0.0780(3) 0.0386(11) Uani 1 1 d .
H8 H 0.4063 0.9954 -0.1427 0.046 Uiso 1 1 calc R
C9 C 0.3652(4) 0.5948(4) 0.0288(3) 0.0334(10) Uani 1 1 d .
C10 C 0.3225(4) 0.6035(4) -0.0633(3) 0.0310(10) Uani 1 1 d .
C11 C 0.2658(4) 0.5121(4) -0.0927(3) 0.0408(12) Uani 1 1 d .
H11 H 0.2346 0.5178 -0.1547 0.049 Uiso 1 1 calc R
C12 C 0.2558(4) 0.4138(4) -0.0304(4) 0.0447(13) Uani 1 1 d .
H12 H 0.2189 0.3508 -0.0502 0.054 Uiso 1 1 calc R
C13 C 0.2990(5) 0.4065(4) 0.0598(4) 0.0444(13) Uani 1 1 d .
H13 H 0.2904 0.3385 0.1020 0.053 Uiso 1 1 calc R
C14 C 0.3540(4) 0.4946(4) 0.0906(3) 0.0396(12) Uani 1 1 d .
H14 H 0.3842 0.4877 0.1530 0.048 Uiso 1 1 calc R
C15 C 0.3111(4) 0.7126(3) 0.2348(3) 0.0302(10) Uani 1 1 d .
C16 C 0.2007(4) 0.6669(4) 0.2600(3) 0.0358(11) Uani 1 1 d .
C17 C 0.1776(4) 0.6099(4) 0.3520(3) 0.0426(12) Uani 1 1 d .
H17 H 0.1022 0.5777 0.3685 0.051 Uiso 1 1 calc R
C18 C 0.2609(4) 0.5989(4) 0.4200(3) 0.0361(11) Uani 1 1 d .
C19 C 0.3693(4) 0.6477(4) 0.3953(3) 0.0355(11) Uani 1 1 d .
H19 H 0.4276 0.6414 0.4416 0.043 Uiso 1 1 calc R
C20 C 0.3949(4) 0.7059(4) 0.3038(3) 0.0335(11) Uani 1 1 d .
C21 C 0.1066(4) 0.6791(5) 0.1877(4) 0.0501(14) Uani 1 1 d .
H21 H 0.1464 0.7049 0.1227 0.060 Uiso 1 1 calc R
C22 C 0.0451(5) 0.5705(5) 0.1785(4) 0.0625(16) Uani 1 1 d .
H22A H -0.0048 0.5817 0.1233 0.075 Uiso 1 1 calc R
H22B H -0.0042 0.5485 0.2381 0.075 Uiso 1 1 calc R
H22C H 0.1044 0.5112 0.1681 0.075 Uiso 1 1 calc R
C23 C 0.0152(5) 0.7688(5) 0.2113(5) 0.080(2) Uani 1 1 d .
H23A H -0.0410 0.7796 0.1605 0.096 Uiso 1 1 calc R
H23B H 0.0549 0.8397 0.2149 0.096 Uiso 1 1 calc R
H23C H -0.0273 0.7450 0.2739 0.096 Uiso 1 1 calc R
C24 C 0.2372(5) 0.5358(4) 0.5200(3) 0.0499(14) Uani 1 1 d .
H24 H 0.3160 0.5164 0.5463 0.060 Uiso 1 1 calc R
C25 C 0.1738(5) 0.4253(4) 0.5193(4) 0.0561(15) Uani 1 1 d .
H25A H 0.1674 0.3857 0.5852 0.067 Uiso 1 1 calc R
H25B H 0.2189 0.3784 0.4758 0.067 Uiso 1 1 calc R
H25C H 0.0946 0.4409 0.4965 0.067 Uiso 1 1 calc R
C26 C 0.1718(6) 0.6085(5) 0.5882(4) 0.074(2) Uani 1 1 d .
H26A H 0.1594 0.5658 0.6525 0.089 Uiso 1 1 calc R
H26B H 0.0951 0.6320 0.5634 0.089 Uiso 1 1 calc R
H26C H 0.2183 0.6751 0.5931 0.089 Uiso 1 1 calc R
C27 C 0.5130(4) 0.7613(4) 0.2798(3) 0.0384(11) Uani 1 1 d .
H27 H 0.5140 0.7946 0.2104 0.046 Uiso 1 1 calc R
C28 C 0.5264(5) 0.8579(5) 0.3396(4) 0.0643(17) Uani 1 1 d .
H28A H 0.6012 0.8955 0.3191 0.077 Uiso 1 1 calc R
H28B H 0.5262 0.8288 0.4084 0.077 Uiso 1 1 calc R
H28C H 0.4604 0.9118 0.3297 0.077 Uiso 1 1 calc R
C29 C 0.6164(5) 0.6818(5) 0.2878(4) 0.0639(17) Uani 1 1 d .
H29A H 0.6895 0.7231 0.2693 0.077 Uiso 1 1 calc R
H29B H 0.6093 0.6238 0.2444 0.077 Uiso 1 1 calc R
H29C H 0.6183 0.6464 0.3548 0.077 Uiso 1 1 calc R
C30 C 0.3166(4) 0.7816(4) -0.2163(3) 0.0333(11) Uani 1 1 d .
C31 C 0.2048(4) 0.8307(4) -0.2268(3) 0.0373(11) Uani 1 1 d .
C32 C 0.1834(4) 0.8959(4) -0.3143(3) 0.0414(12) Uani 1 1 d .
H32 H 0.1076 0.9304 -0.3216 0.050 Uiso 1 1 calc R
C33 C 0.2683(4) 0.9117(4) -0.3901(3) 0.0380(11) Uani 1 1 d .
C34 C 0.3767(4) 0.8591(4) -0.3788(3) 0.0351(11) Uani 1 1 d .
H34 H 0.4358 0.8681 -0.4309 0.042 Uiso 1 1 calc R
C35 C 0.4026(4) 0.7930(3) -0.2934(3) 0.0312(10) Uani 1 1 d .
C36 C 0.1100(4) 0.8146(5) -0.1464(4) 0.0498(14) Uani 1 1 d .
H36 H 0.1475 0.7742 -0.0888 0.060 Uiso 1 1 calc R
C37 C 0.0574(5) 0.9237(5) -0.1156(5) 0.0717(18) Uani 1 1 d .
H37A H 0.0054 0.9075 -0.0564 0.086 Uiso 1 1 calc R
H37B H 0.0115 0.9616 -0.1674 0.086 Uiso 1 1 calc R
H37C H 0.1211 0.9724 -0.1029 0.086 Uiso 1 1 calc R
C38 C 0.0136(6) 0.7407(5) -0.1707(5) 0.087(2) Uani 1 1 d .
H38A H -0.0396 0.7215 -0.1129 0.104 Uiso 1 1 calc R
H38B H 0.0489 0.6717 -0.1929 0.104 Uiso 1 1 calc R
H38C H -0.0312 0.7810 -0.2223 0.104 Uiso 1 1 calc R
C39 C 0.2452(5) 0.9836(4) -0.4850(3) 0.0493(14) Uani 1 1 d .
H39 H 0.3240 1.0031 -0.5187 0.059 Uiso 1 1 calc R
C40 C 0.1812(5) 1.0934(5) -0.4689(4) 0.0652(17) Uani 1 1 d .
H40A H 0.1752 1.1397 -0.5313 0.078 Uiso 1 1 calc R
H40B H 0.2254 1.1337 -0.4261 0.078 Uiso 1 1 calc R
H40C H 0.1017 1.0779 -0.4388 0.078 Uiso 1 1 calc R
C41 C 0.1817(6) 0.9194(5) -0.5507(4) 0.0694(18) Uani 1 1 d .
H41A H 0.1686 0.9675 -0.6111 0.083 Uiso 1 1 calc R
H41B H 0.1054 0.8952 -0.5186 0.083 Uiso 1 1 calc R
H41C H 0.2296 0.8532 -0.5654 0.083 Uiso 1 1 calc R
C42 C 0.5208(4) 0.7347(4) -0.2838(3) 0.0359(11) Uani 1 1 d .
H42 H 0.5195 0.6938 -0.2168 0.043 Uiso 1 1 calc R
C43 C 0.6219(5) 0.8143(5) -0.2929(4) 0.0661(17) Uani 1 1 d .
H43A H 0.6955 0.7720 -0.2803 0.079 Uiso 1 1 calc R
H43B H 0.6077 0.8688 -0.2458 0.079 Uiso 1 1 calc R
H43C H 0.6284 0.8542 -0.3587 0.079 Uiso 1 1 calc R
C44 C 0.5412(5) 0.6469(5) -0.3535(4) 0.0658(17) Uani 1 1 d .
H44A H 0.6155 0.6056 -0.3409 0.079 Uiso 1 1 calc R
H44B H 0.5458 0.6838 -0.4204 0.079 Uiso 1 1 calc R
H44C H 0.4756 0.5943 -0.3445 0.079 Uiso 1 1 calc R
B1 B 0.3468(4) 0.7658(5) 0.1296(4) 0.0333(12) Uani 1 1 d .
B2 B 0.3506(4) 0.7224(5) -0.1155(4) 0.0329(12) Uani 1 1 d .

loop_
_atom_site_aniso_label
_atom_site_aniso_U_11
_atom_site_aniso_U_22
_atom_site_aniso_U_33
_atom_site_aniso_U_23
_atom_site_aniso_U_13
_atom_site_aniso_U_12
C1 0.035(3) 0.032(3) 0.030(2) -0.001(2) -0.0062(19) -0.004(2)
C2 0.036(3) 0.037(3) 0.027(2) -0.005(2) 0.0025(19) -0.001(2)
C3 0.039(3) 0.029(2) 0.029(2) 0.0017(19) -0.0064(19) -0.010(2)
C4 0.035(3) 0.031(3) 0.032(2) 0.000(2) -0.0036(19) -0.008(2)
C5 0.048(3) 0.037(3) 0.040(3) -0.003(2) 0.005(2) -0.009(2)
C6 0.054(3) 0.030(3) 0.051(3) -0.009(2) 0.000(2) -0.006(2)
C7 0.057(3) 0.025(3) 0.052(3) 0.002(2) -0.005(3) -0.003(2)
C8 0.045(3) 0.037(3) 0.033(3) 0.001(2) 0.001(2) -0.009(2)
C9 0.036(3) 0.028(2) 0.035(2) 0.000(2) 0.002(2) 0.002(2)
C10 0.038(3) 0.028(2) 0.027(2) -0.0043(19) 0.0011(19) 0.004(2)
C11 0.053(3) 0.027(3) 0.044(3) -0.006(2) -0.011(2) 0.001(2)
C12 0.056(3) 0.022(2) 0.055(3) -0.004(2) 0.001(3) -0.004(2)
C13 0.059(3) 0.026(3) 0.045(3) 0.006(2) 0.004(2) 0.002(2)
C14 0.052(3) 0.025(2) 0.041(3) -0.002(2) -0.004(2) 0.004(2)
C15 0.039(3) 0.024(2) 0.028(2) -0.0036(18) -0.0007(19) -0.002(2)
C16 0.035(3) 0.035(3) 0.038(3) -0.006(2) -0.002(2) -0.004(2)
C17 0.041(3) 0.043(3) 0.040(3) 0.007(2) 0.005(2) -0.005(2)
C18 0.045(3) 0.032(3) 0.032(2) -0.003(2) -0.002(2) -0.005(2)
C19 0.048(3) 0.032(3) 0.027(2) -0.001(2) -0.003(2) -0.005(2)
C20 0.041(3) 0.028(2) 0.033(2) -0.009(2) -0.001(2) -0.006(2)
C21 0.040(3) 0.058(4) 0.049(3) 0.013(3) -0.006(2) -0.015(3)
C22 0.046(3) 0.078(5) 0.067(4) -0.016(3) -0.013(3) -0.005(3)
C23 0.065(4) 0.048(4) 0.125(6) 0.011(4) -0.035(4) 0.000(3)
C24 0.051(3) 0.054(3) 0.041(3) 0.014(3) -0.006(2) -0.015(3)
C25 0.067(4) 0.045(3) 0.052(3) 0.012(3) 0.003(3) -0.013(3)
C26 0.116(6) 0.070(4) 0.035(3) -0.007(3) 0.014(3) -0.037(4)
C27 0.041(3) 0.047(3) 0.028(2) -0.003(2) -0.002(2) -0.011(2)
C28 0.072(4) 0.064(4) 0.060(4) -0.017(3) 0.003(3) -0.035(3)
C29 0.044(4) 0.064(4) 0.077(4) 0.014(3) 0.006(3) -0.004(3)
C30 0.045(3) 0.023(2) 0.032(2) -0.0043(19) 0.000(2) -0.002(2)
C31 0.044(3) 0.034(3) 0.034(3) -0.005(2) -0.003(2) 0.000(2)
C32 0.042(3) 0.039(3) 0.042(3) 0.001(2) -0.005(2) 0.006(2)
C33 0.044(3) 0.032(3) 0.038(3) -0.001(2) -0.006(2) -0.004(2)
C34 0.039(3) 0.034(3) 0.031(2) -0.004(2) 0.004(2) -0.003(2)
C35 0.045(3) 0.022(2) 0.028(2) -0.0066(18) -0.0029(19) -0.003(2)
C36 0.042(3) 0.054(3) 0.048(3) 0.008(3) 0.008(2) 0.013(3)
C37 0.051(4) 0.082(5) 0.086(5) -0.033(4) 0.015(3) -0.011(3)
C38 0.077(5) 0.065(4) 0.116(6) -0.028(4) 0.047(4) -0.030(4)
C39 0.049(3) 0.053(3) 0.042(3) 0.013(3) -0.008(2) 0.001(3)
C40 0.084(5) 0.047(3) 0.061(4) 0.012(3) -0.013(3) 0.015(3)
C41 0.099(5) 0.070(4) 0.039(3) 0.005(3) -0.026(3) 0.012(4)
C42 0.041(3) 0.044(3) 0.022(2) 0.001(2) -0.0004(19) 0.001(2)
C43 0.045(4) 0.067(4) 0.081(4) 0.014(3) -0.004(3) -0.001(3)
C44 0.076(4) 0.066(4) 0.060(4) -0.026(3) -0.013(3) 0.026(3)
B1 0.030(3) 0.042(3) 0.030(3) -0.008(2) -0.006(2) -0.006(2)
B2 0.028(3) 0.038(3) 0.033(3) -0.009(2) 0.007(2) 0.008(2)

loop_
_atom_type_symbol
_atom_type_description
_atom_type_scat_dispersion_real
_atom_type_scat_dispersion_imag
_atom_type_scat_source
C C 0.0033 0.0016 'International Tables Vol C Tables 4.2.6.8 and 6.1.1.4'
H H 0.0000 0.0000 'International Tables Vol C Tables 4.2.6.8 and 6.1.1.4'
B B 0.0013 0.0007 'International Tables Vol C Tables 4.2.6.8 and 6.1.1.4'

loop_
_geom_angle_atom_site_label_1
_geom_angle_atom_site_label_2
_geom_angle_atom_site_label_3
_geom_angle
C9 C1 C2 105.4(3)
C9 C1 B1 115.2(4)
C2 C1 B1 105.5(4)
C9 C1 H1 110.2
C2 C1 H1 110.2
B1 C1 H1 110.2
C3 C2 C1 105.7(3)
C3 C2 B2 115.1(4)
C1 C2 B2 105.7(4)
C3 C2 H2 110.0
C1 C2 H2 110.0
B2 C2 H2 110.0
C8 C3 C4 120.9(4)
C8 C3 C2 125.7(4)
C4 C3 C2 113.4(4)
C5 C4 C3 119.6(4)
C5 C4 B1 131.1(4)
C3 C4 B1 109.2(4)
C6 C5 C4 119.9(4)
C6 C5 H5 120.1
C4 C5 H5 120.1
C5 C6 C7 119.8(5)
C5 C6 H6 120.1
C7 C6 H6 120.1
C6 C7 C8 121.4(4)
C6 C7 H7 119.3
C8 C7 H7 119.3
C7 C8 C3 118.4(4)
C7 C8 H8 120.8
C3 C8 H8 120.8
C10 C9 C14 120.2(4)
C10 C9 C1 114.1(4)
C14 C9 C1 125.8(4)
C9 C10 C11 119.7(4)
C9 C10 B2 108.3(4)
C11 C10 B2 132.0(4)
C12 C11 C10 119.2(4)
C12 C11 H11 120.4
C10 C11 H11 120.4
C13 C12 C11 120.3(5)
C13 C12 H12 119.8
C11 C12 H12 119.8
C14 C13 C12 121.7(4)
C14 C13 H13 119.1
C12 C13 H13 119.1
C13 C14 C9 118.9(4)
C13 C14 H14 120.5
C9 C14 H14 120.5
C16 C15 C20 119.4(4)
C16 C15 B1 121.8(4)
C20 C15 B1 118.7(4)
C15 C16 C17 119.5(4)
C15 C16 C21 120.0(4)
C17 C16 C21 120.5(4)
C18 C17 C16 121.8(4)
C18 C17 H17 119.1
C16 C17 H17 119.1
C17 C18 C19 118.3(4)
C17 C18 C24 122.3(4)
C19 C18 C24 119.4(4)
C18 C19 C20 121.2(4)
C18 C19 H19 119.4
C20 C19 H19 119.4
C15 C20 C19 119.7(4)
C15 C20 C27 120.2(4)
C19 C20 C27 120.1(4)
C16 C21 C22 113.9(4)
C16 C21 C23 111.1(5)
C22 C21 C23 109.6(4)
C16 C21 H21 107.3
C22 C21 H21 107.3
C23 C21 H21 107.3
C21 C22 H22A 109.5
C21 C22 H22B 109.5
H22A C22 H22B 109.5
C21 C22 H22C 109.5
H22A C22 H22C 109.5
H22B C22 H22C 109.5
C21 C23 H23A 109.5
C21 C23 H23B 109.5
H23A C23 H23B 109.5
C21 C23 H23C 109.5
H23A C23 H23C 109.5
H23B C23 H23C 109.5
C26 C24 C18 111.5(4)
C26 C24 C25 110.7(4)
C18 C24 C25 113.5(4)
C26 C24 H24 106.9
C18 C24 H24 106.9
C25 C24 H24 106.9
C24 C25 H25A 109.5
C24 C25 H25B 109.5
H25A C25 H25B 109.5
C24 C25 H25C 109.5
H25A C25 H25C 109.5
H25B C25 H25C 109.5
C24 C26 H26A 109.5
C24 C26 H26B 109.5
H26A C26 H26B 109.5
C24 C26 H26C 109.5
H26A C26 H26C 109.5
H26B C26 H26C 109.5
C29 C27 C20 114.0(4)
C29 C27 C28 110.8(5)
C20 C27 C28 111.4(4)
C29 C27 H27 106.7
C20 C27 H27 106.7
C28 C27 H27 106.7
C27 C28 H28A 109.5
C27 C28 H28B 109.5
H28A C28 H28B 109.5
C27 C28 H28C 109.5
H28A C28 H28C 109.5
H28B C28 H28C 109.5
C27 C29 H29A 109.5
C27 C29 H29B 109.5
H29A C29 H29B 109.5
C27 C29 H29C 109.5
H29A C29 H29C 109.5
H29B C29 H29C 109.5
C31 C30 C35 120.2(4)
C31 C30 B2 120.4(4)
C35 C30 B2 119.2(4)
C30 C31 C32 118.4(4)
C30 C31 C36 120.8(4)
C32 C31 C36 120.8(4)
C33 C32 C31 122.3(5)
C33 C32 H32 118.8
C31 C32 H32 118.8
C34 C33 C32 117.9(4)
C34 C33 C39 119.8(4)
C32 C33 C39 122.2(4)
C33 C34 C35 122.1(4)
C33 C34 H34 118.9
C35 C34 H34 118.9
C34 C35 C30 118.9(4)
C34 C35 C42 121.0(4)
C30 C35 C42 120.1(4)
C31 C36 C38 111.7(5)
C31 C36 C37 113.8(5)
C38 C36 C37 110.2(5)
C31 C36 H36 106.9
C38 C36 H36 106.9
C37 C36 H36 106.9
C36 C37 H37A 109.5
C36 C37 H37B 109.5
H37A C37 H37B 109.5
C36 C37 H37C 109.5
H37A C37 H37C 109.5
H37B C37 H37C 109.5
C36 C38 H38A 109.5
C36 C38 H38B 109.5
H38A C38 H38B 109.5
C36 C38 H38C 109.5
H38A C38 H38C 109.5
H38B C38 H38C 109.5
C41 C39 C40 111.5(5)
C41 C39 C33 111.4(4)
C40 C39 C33 112.5(4)
C41 C39 H39 107.0
C40 C39 H39 107.0
C33 C39 H39 107.0
C39 C40 H40A 109.5
C39 C40 H40B 109.5
H40A C40 H40B 109.5
C39 C40 H40C 109.5
H40A C40 H40C 109.5
H40B C40 H40C 109.5
C39 C41 H41A 109.5
C39 C41 H41B 109.5
H41A C41 H41B 109.5
C39 C41 H41C 109.5
H41A C41 H41C 109.5
H41B C41 H41C 109.5
C35 C42 C43 113.3(4)
C35 C42 C44 111.7(4)
C43 C42 C44 111.1(4)
C35 C42 H42 106.8
C43 C42 H42 106.8
C44 C42 H42 106.8
C42 C43 H43A 109.5
C42 C43 H43B 109.5
H43A C43 H43B 109.5
C42 C43 H43C 109.5
H43A C43 H43C 109.5
H43B C43 H43C 109.5
C42 C44 H44A 109.5
C42 C44 H44B 109.5
H44A C44 H44B 109.5
C42 C44 H44C 109.5
H44A C44 H44C 109.5
H44B C44 H44C 109.5
C4 B1 C15 131.2(4)
C4 B1 C1 105.4(4)
C15 B1 C1 123.4(4)
C10 B2 C30 131.0(4)
C10 B2 C2 105.7(4)
C30 B2 C2 123.3(4)

loop_
_geom_bond_atom_site_label_1
_geom_bond_atom_site_label_2
_geom_bond_distance
C1 C9 1.500(6)
C1 C2 1.551(6)
C1 B1 1.589(7)
C1 H1 1.0000
C2 C3 1.508(6)
C2 B2 1.579(7)
C2 H2 1.0000
C3 C8 1.384(6)
C3 C4 1.388(6)
C4 C5 1.388(6)
C4 B1 1.548(7)
C5 C6 1.378(6)
C5 H5 0.9500
C6 C7 1.382(6)
C6 H6 0.9500
C7 C8 1.382(6)
C7 H7 0.9500
C8 H8 0.9500
C9 C10 1.392(6)
C9 C14 1.396(6)
C10 C11 1.399(6)
C10 B2 1.553(7)
C11 C12 1.381(6)
C11 H11 0.9500
C12 C13 1.372(7)
C12 H12 0.9500
C13 C14 1.365(6)
C13 H13 0.9500
C14 H14 0.9500
C15 C16 1.386(6)
C15 C20 1.392(6)
C15 B1 1.557(6)
C16 C17 1.390(6)
C16 C21 1.510(6)
C17 C18 1.376(6)
C17 H17 0.9500
C18 C19 1.380(6)
C18 C24 1.513(6)
C19 C20 1.393(6)
C19 H19 0.9500
C20 C27 1.510(6)
C21 C22 1.516(7)
C21 C23 1.519(8)
C21 H21 1.0000
C22 H22A 0.9800
C22 H22B 0.9800
C22 H22C 0.9800
C23 H23A 0.9800
C23 H23B 0.9800
C23 H23C 0.9800
C24 C26 1.505(7)
C24 C25 1.525(7)
C24 H24 1.0000
C25 H25A 0.9800
C25 H25B 0.9800
C25 H25C 0.9800
C26 H26A 0.9800
C26 H26B 0.9800
C26 H26C 0.9800
C27 C29 1.490(7)
C27 C28 1.518(7)
C27 H27 1.0000
C28 H28A 0.9800
C28 H28B 0.9800
C28 H28C 0.9800
C29 H29A 0.9800
C29 H29B 0.9800
C29 H29C 0.9800
C30 C31 1.392(6)
C30 C35 1.395(6)
C30 B2 1.563(6)
C31 C32 1.399(6)
C31 C36 1.495(6)
C32 C33 1.377(6)
C32 H32 0.9500
C33 C34 1.375(6)
C33 C39 1.524(6)
C34 C35 1.393(6)
C34 H34 0.9500
C35 C42 1.500(6)
C36 C38 1.506(8)
C36 C37 1.515(7)
C36 H36 1.0000
C37 H37A 0.9800
C37 H37B 0.9800
C37 H37C 0.9800
C38 H38A 0.9800
C38 H38B 0.9800
C38 H38C 0.9800
C39 C41 1.494(7)
C39 C40 1.515(7)
C39 H39 1.0000
C40 H40A 0.9800
C40 H40B 0.9800
C40 H40C 0.9800
C41 H41A 0.9800
C41 H41B 0.9800
C41 H41C 0.9800
C42 C43 1.501(7)
C42 C44 1.514(6)
C42 H42 1.0000
C43 H43A 0.9800
C43 H43B 0.9800
C43 H43C 0.9800
C44 H44A 0.9800
C44 H44B 0.9800
C44 H44C 0.9800

loop_
_geom_torsion_atom_site_label_1
_geom_torsion_atom_site_label_2
_geom_torsion_atom_site_label_3
_geom_torsion_atom_site_label_4
_geom_torsion
C9 C1 C2 C3 131.2(4)
B1 C1 C2 C3 8.9(5)
C9 C1 C2 B2 8.8(5)
B1 C1 C2 B2 -113.5(4)
C1 C2 C3 C8 172.8(4)
B2 C2 C3 C8 -71.0(6)
C1 C2 C3 C4 -8.0(5)
B2 C2 C3 C4 108.2(4)
C8 C3 C4 C5 0.5(7)
C2 C3 C4 C5 -178.8(4)
C8 C3 C4 B1 -177.3(4)
C2 C3 C4 B1 3.4(5)
C3 C4 C5 C6 -0.5(7)
B1 C4 C5 C6 176.8(5)
C4 C5 C6 C7 1.0(7)
C5 C6 C7 C8 -1.5(8)
C6 C7 C8 C3 1.5(7)
C4 C3 C8 C7 -1.0(7)
C2 C3 C8 C7 178.2(4)
C2 C1 C9 C10 -6.9(5)
B1 C1 C9 C10 108.9(4)
C2 C1 C9 C14 173.3(4)
B1 C1 C9 C14 -70.9(6)
C14 C9 C10 C11 1.5(7)
C1 C9 C10 C11 -178.3(4)
C14 C9 C10 B2 -178.4(4)
C1 C9 C10 B2 1.8(5)
C9 C10 C11 C12 -1.5(7)
B2 C10 C11 C12 178.3(5)
C10 C11 C12 C13 1.2(7)
C11 C12 C13 C14 -0.8(8)
C12 C13 C14 C9 0.8(7)
C10 C9 C14 C13 -1.1(7)
C1 C9 C14 C13 178.7(4)
C20 C15 C16 C17 -3.4(7)
B1 C15 C16 C17 173.3(4)
C20 C15 C16 C21 176.6(4)
B1 C15 C16 C21 -6.8(7)
C15 C16 C17 C18 1.0(7)
C21 C16 C17 C18 -178.9(5)
C16 C17 C18 C19 0.9(7)
C16 C17 C18 C24 -179.2(5)
C17 C18 C19 C20 -0.5(7)
C24 C18 C19 C20 179.6(4)
C16 C15 C20 C19 3.8(7)
B1 C15 C20 C19 -173.0(4)
C16 C15 C20 C27 -176.3(4)
B1 C15 C20 C27 7.0(6)
C18 C19 C20 C15 -1.8(7)
C18 C19 C20 C27 178.2(4)
C15 C16 C21 C22 132.4(5)
C17 C16 C21 C22 -47.6(7)
C15 C16 C21 C23 -103.3(5)
C17 C16 C21 C23 76.7(6)
C17 C18 C24 C26 -82.9(6)
C19 C18 C24 C26 97.0(6)
C17 C18 C24 C25 43.1(7)
C19 C18 C24 C25 -137.1(5)
C15 C20 C27 C29 -120.1(5)
C19 C20 C27 C29 59.8(6)
C15 C20 C27 C28 113.6(5)
C19 C20 C27 C28 -66.5(6)
C35 C30 C31 C32 -3.3(7)
B2 C30 C31 C32 171.4(4)
C35 C30 C31 C36 177.0(4)
B2 C30 C31 C36 -8.3(7)
C30 C31 C32 C33 0.9(7)
C36 C31 C32 C33 -179.4(5)
C31 C32 C33 C34 1.3(7)
C31 C32 C33 C39 -179.4(5)
C32 C33 C34 C35 -1.0(7)
C39 C33 C34 C35 179.6(4)
C33 C34 C35 C30 -1.3(7)
C33 C34 C35 C42 178.7(4)
C31 C30 C35 C34 3.5(6)
B2 C30 C35 C34 -171.2(4)
C31 C30 C35 C42 -176.5(4)
B2 C30 C35 C42 8.7(6)
C30 C31 C36 C38 -109.8(6)
C32 C31 C36 C38 70.5(6)
C30 C31 C36 C37 124.7(5)
C32 C31 C36 C37 -55.0(7)
C34 C33 C39 C41 97.6(6)
C32 C33 C39 C41 -81.7(6)
C34 C33 C39 C40 -136.3(5)
C32 C33 C39 C40 44.4(7)
C34 C35 C42 C43 61.9(6)
C30 C35 C42 C43 -118.0(5)
C34 C35 C42 C44 -64.4(6)
C30 C35 C42 C44 115.6(5)
C5 C4 B1 C15 3.2(8)
C3 C4 B1 C15 -179.4(5)
C5 C4 B1 C1 -174.9(5)
C3 C4 B1 C1 2.5(5)
C16 C15 B1 C4 85.4(6)
C20 C15 B1 C4 -98.0(6)
C16 C15 B1 C1 -96.8(6)
C20 C15 B1 C1 79.8(6)
C9 C1 B1 C4 -122.9(4)
C2 C1 B1 C4 -7.1(5)
C9 C1 B1 C15 58.8(6)
C2 C1 B1 C15 174.6(4)
C9 C10 B2 C30 -175.3(4)
C11 C10 B2 C30 4.8(8)
C9 C10 B2 C2 4.0(5)
C11 C10 B2 C2 -175.9(5)
C31 C30 B2 C10 80.3(6)
C35 C30 B2 C10 -105.0(6)
C31 C30 B2 C2 -98.9(5)
C35 C30 B2 C2 75.8(6)
C3 C2 B2 C10 -124.1(4)
C1 C2 B2 C10 -7.9(4)
C3 C2 B2 C30 55.2(6)
C1 C2 B2 C30 171.5(4)
